data_1571770
loop_
_publ_author_name
'Wu, Yujie'
'Zhang, Jiasen'
'Li, Deli'
'Du, Songyu'
'Mu, Xilin'
'Liu, Chunyu'
'Fang, Kaibo'
'Feng, Tingting'
'Wang, Tao'
'Li, Wei'
'Ge, Ziyi'

_publ_section_title
;
 Optimizing the energy level alignment for achieving record-breaking
 efficiency in hot exciton deep red OLEDs.
;
_journal_issue 16
_journal_name_full 'Materials horizons'
_journal_page_first 3928
_journal_page_last 3934
_journal_paper_doi 10.1039/d4mh00441h
_journal_volume 11
_journal_year 2024
_chemical_formula_moiety 'C44 H32 N6'
_chemical_formula_sum 'C44 H32 N6'
_chemical_formula_weight 644.75
_space_group_crystal_system monoclinic
_space_group_IT_number 15
_space_group_name_Hall '-C 2yc'
_space_group_name_H-M_alt 'C 1 2/c 1'
_atom_sites_solution_hydrogens geom
_atom_sites_solution_primary dual
_audit_creation_date 2023-08-14
_audit_creation_method
;
Olex2 1.5
(compiled 2023.03.06 svn.rbb2c1857 for OlexSys, GUI svn.r6748)
;
_audit_update_record
;
2023-11-22 deposited with the CCDC.	2024-05-28 downloaded from the CCDC.
;
_cell_angle_alpha 90
_cell_angle_beta 119.7060(10)
_cell_angle_gamma 90
_cell_formula_units_Z 8
_cell_length_a 32.3110(13)
_cell_length_b 11.2344(5)
_cell_length_c 22.7693(9)
_cell_measurement_reflns_used 5929
_cell_measurement_temperature 100
_cell_measurement_theta_max 26.130
_cell_measurement_theta_min 2.369
_cell_volume 7178.9(5)
_computing_cell_refinement 'SAINT V8.40A (Bruker, 2019)'
_computing_data_reduction 'SAINT V8.40A (Bruker, 2019)'
_computing_molecular_graphics 'Olex2 1.5 (Dolomanov et al., 2009)'
_computing_publication_material 'Olex2 1.5 (Dolomanov et al., 2009)'
_computing_structure_refinement 'SHELXL 2019/2 (Sheldrick, 2015)'
_computing_structure_solution 'SHELXT 2018/2 (Sheldrick, 2018)'
_diffrn_ambient_temperature 100
_diffrn_measured_fraction_theta_full 0.989
_diffrn_measured_fraction_theta_max 0.986
_diffrn_measurement_device_type 'D8 VENTURE'
_diffrn_measurement_method '\f and \w scans'
_diffrn_radiation_type MoK\a
_diffrn_radiation_wavelength 0.71073
_diffrn_reflns_av_R_equivalents 0.0839
_diffrn_reflns_av_unetI/netI 0.0679
_diffrn_reflns_Laue_measured_fraction_full 0.989
_diffrn_reflns_Laue_measured_fraction_max 0.986
_diffrn_reflns_limit_h_max 39
_diffrn_reflns_limit_h_min -40
_diffrn_reflns_limit_k_max 13
_diffrn_reflns_limit_k_min -14
_diffrn_reflns_limit_l_max 28
_diffrn_reflns_limit_l_min -28
_diffrn_reflns_number 34957
_diffrn_reflns_point_group_measured_fraction_full 0.989
_diffrn_reflns_point_group_measured_fraction_max 0.986
_diffrn_reflns_theta_full 25.242
_diffrn_reflns_theta_max 26.395
_diffrn_reflns_theta_min 1.953
_diffrn_source_current 1.4
_diffrn_source_power 0.07
_diffrn_source_voltage 50.0
_diffrn_standards_number 0
_exptl_absorpt_coefficient_mu 0.072
_exptl_absorpt_correction_T_max 0.7454
_exptl_absorpt_correction_T_min 0.4995
_exptl_absorpt_correction_type multi-scan
_exptl_absorpt_process_details
;
SADABS-2016/2 (Bruker,2016/2) was used for absorption correction.
wR2(int) was 0.1107 before and 0.0723 after correction.
The Ratio of minimum to maximum transmission is 0.6701.
The \l/2 correction factor is Not present.
;
_exptl_crystal_colour colourless
_exptl_crystal_colour_primary colourless
_exptl_crystal_density_diffrn 1.193
_exptl_crystal_description block
_exptl_crystal_F_000 2704
_exptl_crystal_size_max 0.12
_exptl_crystal_size_mid 0.08
_exptl_crystal_size_min 0.05
_platon_squeeze_details
;
TITL 1_0m_a.res in C2/c
CELL   32.3110   11.2344   22.7693     90.00    119.71     90.00
SPGR C2/c
# Solvent Accessible Volume =       855
# Electrons Found in S.A.V. =       204
# Note: Atoms in Void are Labelled as Cxxx and Qxxx for all Others
C101 0.506 0.396 0.194 !      11.22 eA-3
C102 0.953 0.095 0.204 !       7.49 eA-3
C103 0.040 0.035 0.735 !       6.03 eA-3
C104 0.485 0.471 0.235 !       3.12 eA-3
Q105 0.487 0.501 0.181 !       1.31 eA-3
Q106 0.937 0.363 0.651 !       0.80 eA-3
Q107 0.177 0.233 0.564 !       0.79 eA-3
Q108 0.750 0.049 0.681 !       0.77 eA-3
Q109 0.817 0.491 0.224 !       0.76 eA-3
Q110 0.972 0.231 0.931 !       0.75 eA-3
Q111 0.783 0.389 0.860 !       0.74 eA-3
Q112 0.793 0.205 0.765 !       0.73 eA-3
Q113 0.608 0.120 0.049 !       0.72 eA-3
Q114 0.450 0.222 0.594 !       0.72 eA-3
Q115 0.392 0.076-0.003 !       0.70 eA-3
Q116 0.629 0.440 0.053 !       0.69 eA-3
Q117 0.588 0.484 0.162 !       0.68 eA-3
Q118 0.474 0.100 0.274 !       0.68 eA-3
Q119 0.363 0.092 0.123 !       0.68 eA-3
Q120 0.849 0.221 0.157 !       0.67 eA-3
Q121 0.984 0.447 0.554 !       0.67 eA-3
Q122 0.657 0.186 0.247 !       0.67 eA-3
Q123 0.120 0.125 0.235 !       0.63 eA-3
Q124 0.971 0.095 0.687 !       0.61 eA-3
Q125 0.498 0.095 0.564 !       0.60 eA-3
Q126 0.626 0.270 0.928 !       0.60 eA-3
Q127 0.997 0.052 0.389 !       0.59 eA-3
Q128 0.828 0.142 0.361 !       0.59 eA-3
Q129 0.423 0.498 0.562 !       0.58 eA-3
Q130 0.030 0.313 0.181 !       0.58 eA-3
Q131 0.959 0.497 0.411 !       0.57 eA-3
Q132 0.569 0.100 0.696 !       0.57 eA-3
Q133 0.440 0.113 0.302 !       0.54 eA-3
Q134 0.363 0.264 0.983 !       0.54 eA-3
Q135 0.968 0.185 0.454 !       0.53 eA-3
Q136 0.570 0.481 0.807 !       0.52 eA-3
Q137 0.814 0.277 0.273 !       0.51 eA-3
Q138 0.503 0.155 0.152 !       0.50 eA-3
;
_refine_diff_density_max 0.378
_refine_diff_density_min -0.225
_refine_diff_density_rms 0.049
_refine_ls_extinction_method none
_refine_ls_goodness_of_fit_ref 1.027
_refine_ls_hydrogen_treatment constr
_refine_ls_matrix_type full
_refine_ls_number_parameters 454
_refine_ls_number_reflns 7255
_refine_ls_number_restraints 0
_refine_ls_restrained_S_all 1.027
_refine_ls_R_factor_all 0.0961
_refine_ls_R_factor_gt 0.0545
_refine_ls_shift/su_max 0.000
_refine_ls_shift/su_mean 0.000
_refine_ls_structure_factor_coef Fsqd
_refine_ls_weighting_details 'w=1/[\s^2^(Fo^2^)+(0.0623P)^2^+3.1965P] where P=(Fo^2^+2Fc^2^)/3'
_refine_ls_weighting_scheme calc
_refine_ls_wR_factor_gt 0.1248
_refine_ls_wR_factor_ref 0.1468
_reflns_Friedel_coverage 0.000
_reflns_number_gt 4688
_reflns_number_total 7255
_reflns_threshold_expression 'I > 2\s(I)'
_cod_data_source_file d4mh00441h1.cif
_cod_data_source_block 1_0m_sq
_cod_depositor_comments 'Adding full bibliography for 1571770--1571771.cif.'
_cod_database_code 1571770
_shelx_shelxl_version_number 2019/2
_shelx_space_group_comment
;
The symmetry employed for this shelxl refinement is uniquely defined
by the following loop, which should always be used as a source of
symmetry information in preference to the above space-group names.
They are only intended as comments.
;
_shelx_estimated_absorpt_t_max 0.996
_shelx_estimated_absorpt_t_min 0.991
_olex2_refinement_description
;
1. Fixed Uiso
 At 1.2 times of:
  All C(H) groups
 At 1.5 times of:
  All C(H,H,H) groups
2.a Aromatic/amide H refined with riding coordinates:
 C13(H13), C10(H10), C37(H37), C11(H11), C19(H19), C29(H29), C15(H15),
 C18(H18), C16(H16), C28(H28), C25(H25), C45(H45), C26(H26), C44(H44), C31(H31),
  C39(H39), C35(H35), C42(H42), C40(H40), C32(H32), C34(H34), C41(H41), C33(H33)
2.b Idealised Me refined as rotating group:
 C22(H22A,H22B,H22C), C21(H21A,H21B,H21C), C23(H23A,H23B,H23C)
;
_platon_squeeze_void_probe_radius 1.20
_olex2_submission_special_instructions 'No special instructions were received'

loop_
_space_group_symop_operation_xyz
'x, y, z'
'-x, y, -z+1/2'
'x+1/2, y+1/2, z'
'-x+1/2, y+1/2, -z+1/2'
'-x, -y, -z'
'x, -y, z-1/2'
'-x+1/2, -y+1/2, -z'
'x+1/2, -y+1/2, z-1/2'

loop_
_atom_site_label
_atom_site_type_symbol
_atom_site_fract_x
_atom_site_fract_y
_atom_site_fract_z
_atom_site_U_iso_or_equiv
_atom_site_adp_type
_atom_site_occupancy
_atom_site_site_symmetry_order
_atom_site_calc_flag
_atom_site_refinement_flags_posn
_atom_site_refinement_flags_adp
_atom_site_refinement_flags_occupancy
_atom_site_disorder_assembly
_atom_site_disorder_group
N5 N 0.30950(6) 0.10235(16) 0.56893(9) 0.0284(4) Uani 1 1 d . . . . .
N3 N 0.18749(6) 0.02312(16) 0.47691(9) 0.0334(4) Uani 1 1 d . . . . .
N4 N 0.27636(6) -0.05988(17) 0.49015(9) 0.0309(4) Uani 1 1 d . . . . .
N6 N 0.38034(6) 0.70492(17) 0.86481(9) 0.0349(4) Uani 1 1 d . . . . .
N2 N 0.23328(7) -0.30569(19) 0.38735(10) 0.0436(5) Uani 1 1 d . . . . .
C14 C 0.35914(7) 0.0844(2) 0.59096(10) 0.0277(5) Uani 1 1 d . . . . .
C9 C 0.24067(7) 0.17349(19) 0.56283(10) 0.0270(5) Uani 1 1 d . . . . .
C13 C 0.31427(7) 0.27606(19) 0.64129(10) 0.0271(5) Uani 1 1 d . . . . .
H13 H 0.347777 0.285269 0.661031 0.032 Uiso 1 1 calc R U . . .
C7 C 0.27280(7) 0.0326(2) 0.52381(10) 0.0282(5) Uani 1 1 d . . . . .
C12 C 0.28805(7) 0.35084(19) 0.65989(10) 0.0267(5) Uani 1 1 d . . . . .
C10 C 0.21466(7) 0.24802(19) 0.58187(11) 0.0303(5) Uani 1 1 d . . . . .
H10 H 0.181154 0.238794 0.562179 0.036 Uiso 1 1 calc R U . . .
C8 C 0.29046(7) 0.18869(19) 0.59370(10) 0.0268(5) Uani 1 1 d . . . . .
C37 C 0.37721(7) 0.9008(2) 0.90747(11) 0.0286(5) Uani 1 1 d . . . . .
H37 H 0.392160 0.869476 0.952079 0.034 Uiso 1 1 calc R U . . .
C11 C 0.23817(7) 0.3343(2) 0.62923(11) 0.0295(5) Uani 1 1 d . . . . .
H11 H 0.220428 0.384935 0.642024 0.035 Uiso 1 1 calc R U . . .
C6 C 0.22912(7) 0.0745(2) 0.51810(11) 0.0286(5) Uani 1 1 d . . . . .
C19 C 0.37945(7) -0.0246(2) 0.61691(10) 0.0311(5) Uani 1 1 d . . . . .
H19 H 0.361107 -0.085718 0.621911 0.037 Uiso 1 1 calc R U . . .
C29 C 0.28655(7) 0.5405(2) 0.71740(11) 0.0299(5) Uani 1 1 d . . . . .
H29 H 0.253531 0.547903 0.685764 0.036 Uiso 1 1 calc R U . . .
C15 C 0.38581(7) 0.1748(2) 0.58481(11) 0.0314(5) Uani 1 1 d . . . . .
H15 H 0.371825 0.250228 0.567392 0.038 Uiso 1 1 calc R U . . .
C36 C 0.36831(7) 0.8270(2) 0.85441(11) 0.0300(5) Uani 1 1 d . . . . .
C24 C 0.31171(7) 0.44357(19) 0.71204(11) 0.0286(5) Uani 1 1 d . . . . .
C17 C 0.45452(8) 0.0438(2) 0.62943(10) 0.0336(5) Uani 1 1 d . . . . .
C18 C 0.42677(8) -0.0449(2) 0.63576(10) 0.0340(5) Uani 1 1 d . . . . .
H18 H 0.440520 -0.120543 0.653269 0.041 Uiso 1 1 calc R U . . .
C2 C 0.19083(8) -0.0709(2) 0.44257(11) 0.0332(5) Uani 1 1 d . . . . .
C16 C 0.43320(7) 0.1539(2) 0.60438(11) 0.0334(5) Uani 1 1 d . . . . .
H16 H 0.451604 0.216267 0.600614 0.040 Uiso 1 1 calc R U . . .
C38 C 0.36449(7) 1.0230(2) 0.89691(11) 0.0293(5) Uani 1 1 d . . . . .
C28 C 0.30815(7) 0.6255(2) 0.76705(11) 0.0324(5) Uani 1 1 d . . . . .
H28 H 0.289802 0.689333 0.769523 0.039 Uiso 1 1 calc R U . . .
C4 C 0.23400(8) -0.1115(2) 0.44951(11) 0.0312(5) Uani 1 1 d . . . . .
C5 C 0.23451(8) -0.2186(2) 0.41419(11) 0.0336(5) Uani 1 1 d . . . . .
C43 C 0.34181(8) 1.0698(2) 0.82995(11) 0.0336(5) Uani 1 1 d . . . . .
C27 C 0.35655(8) 0.6188(2) 0.81361(11) 0.0317(5) Uani 1 1 d . . . . .
C25 C 0.36019(8) 0.4370(2) 0.76000(11) 0.0356(5) Uani 1 1 d . . . . .
H25 H 0.378435 0.371937 0.758473 0.043 Uiso 1 1 calc R U . . .
C30 C 0.41514(8) 0.6629(2) 0.93047(11) 0.0359(5) Uani 1 1 d . . . . .
C45 C 0.34724(8) 0.8751(2) 0.78808(11) 0.0346(5) Uani 1 1 d . . . . .
H45 H 0.342243 0.825523 0.751338 0.042 Uiso 1 1 calc R U . . .
C26 C 0.38219(8) 0.5225(2) 0.80947(12) 0.0383(6) Uani 1 1 d . . . . .
H26 H 0.415231 0.515669 0.841113 0.046 Uiso 1 1 calc R U . . .
C44 C 0.33413(8) 0.9919(2) 0.77668(12) 0.0378(6) Uani 1 1 d . . . . .
H44 H 0.319447 1.021771 0.731767 0.045 Uiso 1 1 calc R U . . .
C31 C 0.46219(8) 0.7013(2) 0.95991(13) 0.0433(6) Uani 1 1 d . . . . .
H31 H 0.471446 0.756295 0.936851 0.052 Uiso 1 1 calc R U . . .
N1 N 0.11220(8) -0.1786(2) 0.36201(15) 0.0741(8) Uani 1 1 d . . . . .
C1 C 0.14670(9) -0.1304(2) 0.39737(14) 0.0463(6) Uani 1 1 d . . . . .
C39 C 0.37238(9) 1.0999(2) 0.95031(12) 0.0400(6) Uani 1 1 d . . . . .
H39 H 0.387466 1.070141 0.995266 0.048 Uiso 1 1 calc R U . . .
C20 C 0.50626(8) 0.0223(3) 0.64634(12) 0.0429(6) Uani 1 1 d . . . . .
C35 C 0.40206(8) 0.5815(2) 0.96430(12) 0.0404(6) Uani 1 1 d . . . . .
H35 H 0.370088 0.554018 0.943972 0.048 Uiso 1 1 calc R U . . .
C42 C 0.32773(9) 1.1905(2) 0.81946(13) 0.0434(6) Uani 1 1 d . . . . .
H42 H 0.312391 1.221915 0.774857 0.052 Uiso 1 1 calc R U . . .
C22 C 0.50704(9) 0.0252(3) 0.57918(12) 0.0481(7) Uani 1 1 d . . . . .
H22A H 0.485906 -0.036867 0.548944 0.072 Uiso 1 1 calc R U . . .
H22B H 0.539590 0.011074 0.588134 0.072 Uiso 1 1 calc R U . . .
H22C H 0.496112 0.103242 0.557772 0.072 Uiso 1 1 calc R U . . .
C40 C 0.35868(10) 1.2169(2) 0.93854(14) 0.0498(7) Uani 1 1 d . . . . .
H40 H 0.364662 1.267545 0.975334 0.060 Uiso 1 1 calc R U . . .
C21 C 0.53905(8) 0.1197(3) 0.69344(13) 0.0548(8) Uani 1 1 d . . . . .
H21A H 0.527875 0.197618 0.672001 0.082 Uiso 1 1 calc R U . . .
H21B H 0.571613 0.106225 0.702301 0.082 Uiso 1 1 calc R U . . .
H21C H 0.538641 0.117593 0.736183 0.082 Uiso 1 1 calc R U . . .
C32 C 0.49551(9) 0.6587(3) 1.02321(14) 0.0544(8) Uani 1 1 d . . . . .
H32 H 0.527698 0.684384 1.043333 0.065 Uiso 1 1 calc R U . . .
C34 C 0.43539(10) 0.5405(3) 1.02724(14) 0.0531(7) Uani 1 1 d . . . . .
H34 H 0.426325 0.485394 1.050459 0.064 Uiso 1 1 calc R U . . .
C23 C 0.52473(9) -0.1000(3) 0.67924(13) 0.0518(7) Uani 1 1 d . . . . .
H23A H 0.523229 -0.105193 0.721116 0.078 Uiso 1 1 calc R U . . .
H23B H 0.557790 -0.110013 0.689566 0.078 Uiso 1 1 calc R U . . .
H23C H 0.504935 -0.162740 0.648041 0.078 Uiso 1 1 calc R U . . .
C41 C 0.33571(10) 1.2626(2) 0.87201(14) 0.0516(7) Uani 1 1 d . . . . .
H41 H 0.325884 1.343534 0.864014 0.062 Uiso 1 1 calc R U . . .
C33 C 0.48231(10) 0.5798(3) 1.05689(14) 0.0583(8) Uani 1 1 d . . . . .
H33 H 0.505210 0.551903 1.100473 0.070 Uiso 1 1 calc R U . . .

loop_
_atom_site_aniso_label
_atom_site_aniso_U_11
_atom_site_aniso_U_22
_atom_site_aniso_U_33
_atom_site_aniso_U_23
_atom_site_aniso_U_13
_atom_site_aniso_U_12
N5 0.0263(9) 0.0310(10) 0.0313(10) -0.0054(8) 0.0168(8) -0.0011(8)
N3 0.0305(10) 0.0302(11) 0.0337(10) 0.0002(9) 0.0115(9) -0.0022(8)
N4 0.0340(10) 0.0328(11) 0.0275(10) -0.0026(8) 0.0165(9) -0.0025(8)
N6 0.0337(10) 0.0334(11) 0.0315(10) -0.0059(9) 0.0117(9) -0.0005(9)
N2 0.0544(13) 0.0396(13) 0.0379(12) -0.0057(10) 0.0238(11) -0.0046(10)
C14 0.0231(10) 0.0364(13) 0.0253(11) -0.0046(10) 0.0133(9) 0.0011(9)
C9 0.0258(11) 0.0280(12) 0.0273(11) 0.0004(9) 0.0133(9) -0.0019(9)
C13 0.0225(10) 0.0325(12) 0.0281(11) -0.0003(10) 0.0140(9) -0.0004(9)
C7 0.0298(11) 0.0291(12) 0.0264(11) -0.0015(10) 0.0144(10) -0.0018(9)
C12 0.0264(11) 0.0275(12) 0.0277(11) 0.0013(9) 0.0147(10) 0.0006(9)
C10 0.0227(11) 0.0322(13) 0.0352(12) -0.0005(10) 0.0136(10) -0.0006(9)
C8 0.0267(11) 0.0299(12) 0.0273(11) 0.0004(9) 0.0160(10) 0.0011(9)
C37 0.0245(11) 0.0345(13) 0.0292(11) -0.0013(10) 0.0151(10) -0.0060(9)
C11 0.0268(11) 0.0311(13) 0.0335(12) -0.0006(10) 0.0171(10) 0.0019(9)
C6 0.0270(11) 0.0293(12) 0.0295(11) 0.0032(10) 0.0141(10) 0.0001(9)
C19 0.0327(12) 0.0357(13) 0.0267(11) -0.0018(10) 0.0161(10) 0.0012(10)
C29 0.0250(11) 0.0330(13) 0.0322(12) -0.0014(10) 0.0145(10) 0.0002(9)
C15 0.0307(11) 0.0350(13) 0.0320(12) -0.0013(10) 0.0182(10) 0.0022(10)
C36 0.0265(11) 0.0314(13) 0.0358(12) -0.0042(10) 0.0184(10) -0.0043(9)
C24 0.0289(11) 0.0302(12) 0.0303(12) -0.0014(10) 0.0175(10) -0.0014(9)
C17 0.0319(12) 0.0493(15) 0.0252(11) 0.0000(10) 0.0183(10) 0.0050(11)
C18 0.0342(12) 0.0444(15) 0.0248(11) 0.0017(10) 0.0156(10) 0.0086(11)
C2 0.0330(12) 0.0295(13) 0.0303(12) 0.0015(10) 0.0106(10) -0.0011(10)
C16 0.0289(11) 0.0435(15) 0.0320(12) -0.0013(11) 0.0184(10) -0.0011(10)
C38 0.0261(11) 0.0326(13) 0.0348(12) -0.0034(10) 0.0194(10) -0.0058(9)
C28 0.0308(12) 0.0313(13) 0.0368(13) -0.0046(10) 0.0180(11) 0.0015(10)
C4 0.0365(13) 0.0289(13) 0.0251(11) 0.0011(10) 0.0129(10) -0.0025(10)
C5 0.0386(13) 0.0337(14) 0.0269(12) -0.0006(11) 0.0149(11) -0.0035(11)
C43 0.0329(12) 0.0336(13) 0.0382(13) 0.0024(11) 0.0207(11) -0.0058(10)
C27 0.0331(12) 0.0306(13) 0.0331(12) -0.0051(10) 0.0178(11) -0.0039(10)
C25 0.0300(12) 0.0364(14) 0.0409(14) -0.0076(11) 0.0180(11) 0.0017(10)
C30 0.0328(12) 0.0361(14) 0.0339(13) -0.0081(11) 0.0127(11) 0.0034(10)
C45 0.0369(12) 0.0356(14) 0.0332(12) -0.0057(11) 0.0188(11) -0.0077(10)
C26 0.0255(12) 0.0429(15) 0.0399(14) -0.0101(11) 0.0114(11) -0.0011(10)
C44 0.0402(13) 0.0429(15) 0.0306(12) 0.0000(11) 0.0177(11) -0.0089(11)
C31 0.0354(13) 0.0465(16) 0.0467(15) -0.0125(12) 0.0194(12) 0.0026(11)
N1 0.0459(14) 0.0521(16) 0.091(2) -0.0176(15) 0.0090(14) -0.0094(12)
C1 0.0376(14) 0.0354(15) 0.0529(16) -0.0059(13) 0.0125(13) -0.0017(12)
C39 0.0484(14) 0.0402(15) 0.0378(13) 0.0005(11) 0.0263(12) -0.0019(12)
C20 0.0288(12) 0.0731(19) 0.0318(13) 0.0066(13) 0.0188(11) 0.0127(12)
C35 0.0358(13) 0.0423(15) 0.0378(14) -0.0001(12) 0.0143(11) 0.0067(11)
C42 0.0519(15) 0.0388(15) 0.0433(15) 0.0064(12) 0.0264(13) -0.0029(12)
C22 0.0399(14) 0.078(2) 0.0388(14) 0.0141(13) 0.0287(12) 0.0198(13)
C40 0.0707(18) 0.0391(16) 0.0501(16) -0.0034(13) 0.0379(15) 0.0008(14)
C21 0.0269(13) 0.092(2) 0.0448(15) -0.0031(15) 0.0174(12) 0.0016(14)
C32 0.0348(14) 0.071(2) 0.0478(17) -0.0141(15) 0.0131(13) 0.0133(13)
C34 0.0566(18) 0.0521(18) 0.0493(17) 0.0043(14) 0.0253(15) 0.0167(14)
C23 0.0399(14) 0.083(2) 0.0411(14) 0.0188(14) 0.0264(12) 0.0261(14)
C41 0.0714(19) 0.0348(15) 0.0589(17) 0.0063(13) 0.0401(15) 0.0044(13)
C33 0.0522(17) 0.070(2) 0.0412(15) -0.0007(15) 0.0141(14) 0.0267(15)

loop_
_atom_type_symbol
_atom_type_description
_atom_type_scat_dispersion_real
_atom_type_scat_dispersion_imag
_atom_type_scat_source
C C 0.0033 0.0016 'International Tables Vol C Tables 4.2.6.8 and 6.1.1.4'
H H 0.0000 0.0000 'International Tables Vol C Tables 4.2.6.8 and 6.1.1.4'
N N 0.0061 0.0033 'International Tables Vol C Tables 4.2.6.8 and 6.1.1.4'

loop_
_geom_angle_atom_site_label_1
_geom_angle_atom_site_label_2
_geom_angle_atom_site_label_3
_geom_angle
_geom_angle_site_symmetry_1
_geom_angle_site_symmetry_3
_geom_angle_publ_flag
C7 N5 C14 125.73(17) . . ?
C7 N5 C8 107.92(16) . . ?
C8 N5 C14 126.18(17) . . ?
C6 N3 C2 113.85(18) . . ?
C7 N4 C4 112.61(18) . . ?
C36 N6 C27 122.28(18) . . ?
C36 N6 C30 120.16(18) . . ?
C27 N6 C30 117.37(19) . . ?
C19 C14 N5 119.12(19) . . ?
C19 C14 C15 120.55(19) . . ?
C15 C14 N5 120.31(19) . . ?
C10 C9 C8 119.02(19) . . ?
C10 C9 C6 134.65(19) . . ?
C8 C9 C6 106.28(17) . . ?
C12 C13 H13 120.7 . . ?
C8 C13 H13 120.7 . . ?
C8 C13 C12 118.64(18) . . ?
N5 C7 C6 109.21(18) . . ?
N4 C7 N5 126.21(19) . . ?
N4 C7 C6 124.6(2) . . ?
C13 C12 C11 118.95(19) . . ?
C13 C12 C24 121.13(18) . . ?
C11 C12 C24 119.89(18) . . ?
C9 C10 H10 120.5 . . ?
C11 C10 C9 118.99(19) . . ?
C11 C10 H10 120.5 . . ?
N5 C8 C9 109.49(18) . . ?
C13 C8 N5 128.38(18) . . ?
C13 C8 C9 122.12(19) . . ?
C36 C37 H37 119.4 . . ?
C36 C37 C38 121.2(2) . . ?
C38 C37 H37 119.4 . . ?
C12 C11 H11 118.9 . . ?
C10 C11 C12 122.28(19) . . ?
C10 C11 H11 118.9 . . ?
N3 C6 C9 131.02(19) . . ?
N3 C6 C7 121.9(2) . . ?
C9 C6 C7 107.09(18) . . ?
C14 C19 H19 120.1 . . ?
C14 C19 C18 119.8(2) . . ?
C18 C19 H19 120.1 . . ?
C24 C29 H29 119.0 . . ?
C28 C29 H29 119.0 . . ?
C28 C29 C24 122.1(2) . . ?
C14 C15 H15 120.4 . . ?
C14 C15 C16 119.2(2) . . ?
C16 C15 H15 120.4 . . ?
N6 C36 C45 119.7(2) . . ?
C37 C36 N6 121.2(2) . . ?
C37 C36 C45 119.1(2) . . ?
C29 C24 C12 121.82(19) . . ?
C25 C24 C12 121.58(19) . . ?
C25 C24 C29 116.6(2) . . ?
C18 C17 C20 122.5(2) . . ?
C16 C17 C18 117.64(19) . . ?
C16 C17 C20 119.9(2) . . ?
C19 C18 C17 121.1(2) . . ?
C19 C18 H18 119.4 . . ?
C17 C18 H18 119.4 . . ?
N3 C2 C4 123.4(2) . . ?
N3 C2 C1 116.1(2) . . ?
C4 C2 C1 120.4(2) . . ?
C15 C16 C17 121.7(2) . . ?
C15 C16 H16 119.2 . . ?
C17 C16 H16 119.2 . . ?
C37 C38 C43 119.4(2) . . ?
C39 C38 C37 122.3(2) . . ?
C39 C38 C43 118.3(2) . . ?
C29 C28 H28 119.7 . . ?
C29 C28 C27 120.7(2) . . ?
C27 C28 H28 119.7 . . ?
N4 C4 C2 123.6(2) . . ?
N4 C4 C5 116.84(19) . . ?
C2 C4 C5 119.4(2) . . ?
N2 C5 C4 176.3(2) . . ?
C44 C43 C38 117.9(2) . . ?
C42 C43 C38 119.1(2) . . ?
C42 C43 C44 123.0(2) . . ?
C28 C27 N6 122.6(2) . . ?
C28 C27 C26 118.2(2) . . ?
C26 C27 N6 119.25(19) . . ?
C24 C25 H25 119.2 . . ?
C26 C25 C24 121.7(2) . . ?
C26 C25 H25 119.2 . . ?
C31 C30 N6 120.4(2) . . ?
C35 C30 N6 119.8(2) . . ?
C35 C30 C31 119.8(2) . . ?
C36 C45 H45 119.7 . . ?
C44 C45 C36 120.6(2) . . ?
C44 C45 H45 119.7 . . ?
C27 C26 H26 119.6 . . ?
C25 C26 C27 120.9(2) . . ?
C25 C26 H26 119.6 . . ?
C43 C44 H44 119.1 . . ?
C45 C44 C43 121.7(2) . . ?
C45 C44 H44 119.1 . . ?
C30 C31 H31 120.2 . . ?
C32 C31 C30 119.6(3) . . ?
C32 C31 H31 120.2 . . ?
N1 C1 C2 179.1(3) . . ?
C38 C39 H39 119.4 . . ?
C40 C39 C38 121.1(2) . . ?
C40 C39 H39 119.4 . . ?
C17 C20 C22 107.36(18) . . ?
C21 C20 C17 110.6(2) . . ?
C21 C20 C22 109.5(2) . . ?
C21 C20 C23 109.3(2) . . ?
C23 C20 C17 112.0(2) . . ?
C23 C20 C22 108.0(2) . . ?
C30 C35 H35 120.0 . . ?
C34 C35 C30 120.1(2) . . ?
C34 C35 H35 120.0 . . ?
C43 C42 H42 119.4 . . ?
C41 C42 C43 121.2(2) . . ?
C41 C42 H42 119.4 . . ?
C20 C22 H22A 109.5 . . ?
C20 C22 H22B 109.5 . . ?
C20 C22 H22C 109.5 . . ?
H22A C22 H22B 109.5 . . ?
H22A C22 H22C 109.5 . . ?
H22B C22 H22C 109.5 . . ?
C39 C40 H40 119.8 . . ?
C39 C40 C41 120.4(2) . . ?
C41 C40 H40 119.8 . . ?
C20 C21 H21A 109.5 . . ?
C20 C21 H21B 109.5 . . ?
C20 C21 H21C 109.5 . . ?
H21A C21 H21B 109.5 . . ?
H21A C21 H21C 109.5 . . ?
H21B C21 H21C 109.5 . . ?
C31 C32 H32 119.8 . . ?
C33 C32 C31 120.5(3) . . ?
C33 C32 H32 119.8 . . ?
C35 C34 H34 119.9 . . ?
C35 C34 C33 120.1(3) . . ?
C33 C34 H34 119.9 . . ?
C20 C23 H23A 109.5 . . ?
C20 C23 H23B 109.5 . . ?
C20 C23 H23C 109.5 . . ?
H23A C23 H23B 109.5 . . ?
H23A C23 H23C 109.5 . . ?
H23B C23 H23C 109.5 . . ?
C42 C41 C40 119.8(2) . . ?
C42 C41 H41 120.1 . . ?
C40 C41 H41 120.1 . . ?
C32 C33 C34 120.0(3) . . ?
C32 C33 H33 120.0 . . ?
C34 C33 H33 120.0 . . ?

loop_
_geom_bond_atom_site_label_1
_geom_bond_atom_site_label_2
_geom_bond_distance
_geom_bond_site_symmetry_2
_geom_bond_publ_flag
N5 C14 1.438(2) . ?
N5 C7 1.366(3) . ?
N5 C8 1.407(3) . ?
N3 C6 1.331(3) . ?
N3 C2 1.350(3) . ?
N4 C7 1.330(3) . ?
N4 C4 1.346(3) . ?
N6 C36 1.413(3) . ?
N6 C27 1.414(3) . ?
N6 C30 1.434(3) . ?
N2 C5 1.144(3) . ?
C14 C19 1.376(3) . ?
C14 C15 1.383(3) . ?
C9 C10 1.399(3) . ?
C9 C8 1.411(3) . ?
C9 C6 1.427(3) . ?
C13 H13 0.9500 . ?
C13 C12 1.399(3) . ?
C13 C8 1.380(3) . ?
C7 C6 1.431(3) . ?
C12 C11 1.416(3) . ?
C12 C24 1.477(3) . ?
C10 H10 0.9500 . ?
C10 C11 1.367(3) . ?
C37 H37 0.9500 . ?
C37 C36 1.373(3) . ?
C37 C38 1.419(3) . ?
C11 H11 0.9500 . ?
C19 H19 0.9500 . ?
C19 C18 1.387(3) . ?
C29 H29 0.9500 . ?
C29 C24 1.400(3) . ?
C29 C28 1.376(3) . ?
C15 H15 0.9500 . ?
C15 C16 1.386(3) . ?
C36 C45 1.421(3) . ?
C24 C25 1.399(3) . ?
C17 C18 1.395(3) . ?
C17 C16 1.393(3) . ?
C17 C20 1.537(3) . ?
C18 H18 0.9500 . ?
C2 C4 1.400(3) . ?
C2 C1 1.444(3) . ?
C16 H16 0.9500 . ?
C38 C43 1.425(3) . ?
C38 C39 1.408(3) . ?
C28 H28 0.9500 . ?
C28 C27 1.390(3) . ?
C4 C5 1.452(3) . ?
C43 C44 1.414(3) . ?
C43 C42 1.413(3) . ?
C27 C26 1.394(3) . ?
C25 H25 0.9500 . ?
C25 C26 1.380(3) . ?
C30 C31 1.391(3) . ?
C30 C35 1.390(3) . ?
C45 H45 0.9500 . ?
C45 C44 1.364(3) . ?
C26 H26 0.9500 . ?
C44 H44 0.9500 . ?
C31 H31 0.9500 . ?
C31 C32 1.389(4) . ?
N1 C1 1.138(3) . ?
C39 H39 0.9500 . ?
C39 C40 1.371(3) . ?
C20 C22 1.542(3) . ?
C20 C21 1.531(4) . ?
C20 C23 1.537(4) . ?
C35 H35 0.9500 . ?
C35 C34 1.377(3) . ?
C42 H42 0.9500 . ?
C42 C41 1.360(4) . ?
C22 H22A 0.9800 . ?
C22 H22B 0.9800 . ?
C22 H22C 0.9800 . ?
C40 H40 0.9500 . ?
C40 C41 1.412(4) . ?
C21 H21A 0.9800 . ?
C21 H21B 0.9800 . ?
C21 H21C 0.9800 . ?
C32 H32 0.9500 . ?
C32 C33 1.371(4) . ?
C34 H34 0.9500 . ?
C34 C33 1.391(4) . ?
C23 H23A 0.9800 . ?
C23 H23B 0.9800 . ?
C23 H23C 0.9800 . ?
C41 H41 0.9500 . ?
C33 H33 0.9500 . ?

loop_
_geom_torsion_atom_site_label_1
_geom_torsion_atom_site_label_2
_geom_torsion_atom_site_label_3
_geom_torsion_atom_site_label_4
_geom_torsion
_geom_torsion_site_symmetry_1
_geom_torsion_site_symmetry_2
_geom_torsion_site_symmetry_3
_geom_torsion_site_symmetry_4
_geom_torsion_publ_flag
N5 C14 C19 C18 177.32(18) . . . . ?
N5 C14 C15 C16 -177.91(18) . . . . ?
N5 C7 C6 N3 179.41(19) . . . . ?
N5 C7 C6 C9 -0.7(2) . . . . ?
N3 C2 C4 N4 -1.2(4) . . . . ?
N3 C2 C4 C5 175.5(2) . . . . ?
N4 C7 C6 N3 -0.7(3) . . . . ?
N4 C7 C6 C9 179.2(2) . . . . ?
N6 C36 C45 C44 178.1(2) . . . . ?
N6 C27 C26 C25 -179.7(2) . . . . ?
N6 C30 C31 C32 -179.3(2) . . . . ?
N6 C30 C35 C34 179.7(2) . . . . ?
C14 N5 C7 N4 -3.5(3) . . . . ?
C14 N5 C7 C6 176.36(19) . . . . ?
C14 N5 C8 C9 -176.18(19) . . . . ?
C14 N5 C8 C13 2.8(3) . . . . ?
C14 C19 C18 C17 0.6(3) . . . . ?
C14 C15 C16 C17 0.7(3) . . . . ?
C9 C10 C11 C12 -0.1(3) . . . . ?
C13 C12 C11 C10 -0.2(3) . . . . ?
C13 C12 C24 C29 160.5(2) . . . . ?
C13 C12 C24 C25 -21.6(3) . . . . ?
C7 N5 C14 C19 -53.7(3) . . . . ?
C7 N5 C14 C15 125.0(2) . . . . ?
C7 N5 C8 C9 -0.7(2) . . . . ?
C7 N5 C8 C13 178.4(2) . . . . ?
C7 N4 C4 C2 1.0(3) . . . . ?
C7 N4 C4 C5 -175.72(19) . . . . ?
C12 C13 C8 N5 -178.2(2) . . . . ?
C12 C13 C8 C9 0.7(3) . . . . ?
C12 C24 C25 C26 -178.9(2) . . . . ?
C10 C9 C8 N5 177.99(18) . . . . ?
C10 C9 C8 C13 -1.1(3) . . . . ?
C10 C9 C6 N3 2.9(4) . . . . ?
C10 C9 C6 C7 -177.0(2) . . . . ?
C8 N5 C14 C19 121.0(2) . . . . ?
C8 N5 C14 C15 -60.3(3) . . . . ?
C8 N5 C7 N4 -179.0(2) . . . . ?
C8 N5 C7 C6 0.8(2) . . . . ?
C8 C9 C10 C11 0.8(3) . . . . ?
C8 C9 C6 N3 -179.8(2) . . . . ?
C8 C9 C6 C7 0.3(2) . . . . ?
C8 C13 C12 C11 -0.1(3) . . . . ?
C8 C13 C12 C24 178.12(19) . . . . ?
C37 C36 C45 C44 -2.8(3) . . . . ?
C37 C38 C43 C44 -1.7(3) . . . . ?
C37 C38 C43 C42 177.83(19) . . . . ?
C37 C38 C39 C40 -178.4(2) . . . . ?
C11 C12 C24 C29 -21.4(3) . . . . ?
C11 C12 C24 C25 156.6(2) . . . . ?
C6 N3 C2 C4 0.2(3) . . . . ?
C6 N3 C2 C1 179.7(2) . . . . ?
C6 C9 C10 C11 177.7(2) . . . . ?
C6 C9 C8 N5 0.2(2) . . . . ?
C6 C9 C8 C13 -178.86(19) . . . . ?
C19 C14 C15 C16 0.8(3) . . . . ?
C29 C24 C25 C26 -0.8(3) . . . . ?
C29 C28 C27 N6 179.1(2) . . . . ?
C29 C28 C27 C26 -1.4(3) . . . . ?
C15 C14 C19 C18 -1.4(3) . . . . ?
C36 N6 C27 C28 -35.5(3) . . . . ?
C36 N6 C27 C26 145.0(2) . . . . ?
C36 N6 C30 C31 -63.8(3) . . . . ?
C36 N6 C30 C35 117.6(2) . . . . ?
C36 C37 C38 C43 0.4(3) . . . . ?
C36 C37 C38 C39 178.72(19) . . . . ?
C36 C45 C44 C43 1.4(3) . . . . ?
C24 C12 C11 C10 -178.4(2) . . . . ?
C24 C29 C28 C27 1.0(3) . . . . ?
C24 C25 C26 C27 0.4(4) . . . . ?
C18 C17 C16 C15 -1.5(3) . . . . ?
C18 C17 C20 C22 110.7(2) . . . . ?
C18 C17 C20 C21 -129.9(2) . . . . ?
C18 C17 C20 C23 -7.7(3) . . . . ?
C2 N3 C6 C9 -179.2(2) . . . . ?
C2 N3 C6 C7 0.7(3) . . . . ?
C16 C17 C18 C19 0.8(3) . . . . ?
C16 C17 C20 C22 -66.8(3) . . . . ?
C16 C17 C20 C21 52.6(3) . . . . ?
C16 C17 C20 C23 174.8(2) . . . . ?
C38 C37 C36 N6 -179.05(18) . . . . ?
C38 C37 C36 C45 1.9(3) . . . . ?
C38 C43 C44 C45 0.8(3) . . . . ?
C38 C43 C42 C41 0.4(3) . . . . ?
C38 C39 C40 C41 0.7(4) . . . . ?
C28 C29 C24 C12 178.2(2) . . . . ?
C28 C29 C24 C25 0.1(3) . . . . ?
C28 C27 C26 C25 0.7(3) . . . . ?
C4 N4 C7 N5 179.7(2) . . . . ?
C4 N4 C7 C6 -0.2(3) . . . . ?
C43 C38 C39 C40 0.0(3) . . . . ?
C43 C42 C41 C40 0.3(4) . . . . ?
C27 N6 C36 C37 154.65(19) . . . . ?
C27 N6 C36 C45 -26.3(3) . . . . ?
C27 N6 C30 C31 121.0(2) . . . . ?
C27 N6 C30 C35 -57.6(3) . . . . ?
C30 N6 C36 C37 -20.3(3) . . . . ?
C30 N6 C36 C45 158.74(19) . . . . ?
C30 N6 C27 C28 139.6(2) . . . . ?
C30 N6 C27 C26 -39.9(3) . . . . ?
C30 C31 C32 C33 -0.3(4) . . . . ?
C30 C35 C34 C33 -0.6(4) . . . . ?
C44 C43 C42 C41 180.0(2) . . . . ?
C31 C30 C35 C34 1.1(4) . . . . ?
C31 C32 C33 C34 0.9(4) . . . . ?
C1 C2 C4 N4 179.4(2) . . . . ?
C1 C2 C4 C5 -3.9(3) . . . . ?
C39 C38 C43 C44 179.86(19) . . . . ?
C39 C38 C43 C42 -0.6(3) . . . . ?
C39 C40 C41 C42 -0.9(4) . . . . ?
C20 C17 C18 C19 -176.74(19) . . . . ?
C20 C17 C16 C15 176.18(19) . . . . ?
C35 C30 C31 C32 -0.7(4) . . . . ?
C35 C34 C33 C32 -0.5(4) . . . . ?
C42 C43 C44 C45 -178.7(2) . . . . ?

loop_
_platon_squeeze_void_nr
_platon_squeeze_void_average_x
_platon_squeeze_void_average_y
_platon_squeeze_void_average_z
_platon_squeeze_void_volume
_platon_squeeze_void_count_electrons
_platon_squeeze_void_content
1 0.000 -0.031 0.250 186 51 ' '
2 0.000 0.031 0.750 186 51 ' '
3 0.218 0.003 0.141 13 0 ' '
4 0.218 -0.004 0.641 13 0 ' '
5 0.782 0.003 0.359 13 0 ' '
6 0.782 -0.004 0.859 13 0 ' '
7 0.500 0.469 0.250 186 51 ' '
8 0.500 0.531 0.750 186 51 ' '
9 0.282 0.496 0.859 13 0 ' '
10 0.718 0.496 0.641 13 0 ' '
11 0.282 0.503 0.359 13 0 ' '
12 0.718 0.503 0.141 13 0 ' '
